data_7236668
loop_
_publ_author_name
'Kwon, Ji Eon'
'Hyun, Chang-Seok'
'Ryu, Young Jun'
'Lee, Joungphil'
'Min, Dong Joo'
'Park, Moon Jeong'
'An, Byeong-Kwan'
'Park, Soo Young'

_publ_section_title
;
 Triptycene-based quinone molecules showing multi-electron redox reactions
 for large capacity and high energy organic cathode materials in Li-ion
 batteries
;
_journal_issue 7
_journal_name_full 'Journal of Materials Chemistry A'
_journal_page_first 3134
_journal_paper_doi 10.1039/C7TA09968A
_journal_volume 6
_journal_year 2018
_chemical_formula_moiety 'C20 H8 O6'
_chemical_formula_sum 'C20 H8 O6'
_chemical_formula_weight 344.26
_chemical_name_common 'triptycene tribenzoquinone'
_chemical_name_systematic 9,10-dihydro-9,10-o-Benzenoanthracene-1,4,5,8,13,16-hexone
_space_group_crystal_system tetragonal
_space_group_IT_number 109
_space_group_name_Hall 'I 4bw -2'
_space_group_name_H-M_alt 'I 41 m d'
_atom_sites_solution_hydrogens geom
_atom_sites_solution_primary direct
_audit_block_doi 10.5517/ccdc.csd.cc1pv9nh
_audit_creation_date 2017-05-29
_audit_creation_method
;
Olex2 1.2
(compiled 2017.03.28 svn.r3405 for OlexSys, GUI svn.r5335)
;
_audit_update_record
;
2017-09-14 deposited with the CCDC.
2018-01-16 downloaded from the CCDC.
;
_cell_angle_alpha 90
_cell_angle_beta 90
_cell_angle_gamma 90
_cell_formula_units_Z 4
_cell_length_a 10.8498(4)
_cell_length_b 10.8498(4)
_cell_length_c 12.7484(5)
_cell_measurement_reflns_used 4244
_cell_measurement_temperature 304.5
_cell_measurement_theta_max 27.83
_cell_measurement_theta_min 2.47
_cell_volume 1500.72(10)
_computing_cell_refinement 'SAINT v8.37A (Bruker, 2015)'
_computing_data_reduction 'SAINT v8.37A (Bruker, 2015)'
_computing_molecular_graphics 'Olex2 (Dolomanov et al., 2009)'
_computing_publication_material 'Olex2 (Dolomanov et al., 2009)'
_computing_structure_refinement 'XH (Sheldrick, 2008)'
_computing_structure_solution 'SIR2004 (Burla et al., 2007)'
_diffrn_ambient_temperature 304.5
_diffrn_detector_area_resol_mean 8
_diffrn_measured_fraction_theta_full 1.000
_diffrn_measured_fraction_theta_max 0.998
_diffrn_measurement_device_type 'Bruker APEX-II CCD'
_diffrn_measurement_method '\f and \w scans'
_diffrn_radiation_monochromator graphite
_diffrn_radiation_type MoK\a
_diffrn_radiation_wavelength 0.71073
_diffrn_reflns_av_R_equivalents 0.0515
_diffrn_reflns_av_unetI/netI 0.0273
_diffrn_reflns_Laue_measured_fraction_full 1.000
_diffrn_reflns_Laue_measured_fraction_max 0.998
_diffrn_reflns_limit_h_max 13
_diffrn_reflns_limit_h_min -13
_diffrn_reflns_limit_k_max 14
_diffrn_reflns_limit_k_min -13
_diffrn_reflns_limit_l_max 16
_diffrn_reflns_limit_l_min -16
_diffrn_reflns_number 10224
_diffrn_reflns_point_group_measured_fraction_full 1.000
_diffrn_reflns_point_group_measured_fraction_max 0.974
_diffrn_reflns_theta_full 25.242
_diffrn_reflns_theta_max 28.236
_diffrn_reflns_theta_min 2.465
_diffrn_source 'sealed tube'
_diffrn_standards_number 0
_exptl_absorpt_coefficient_mu 0.115
_exptl_absorpt_correction_T_max 0.7457
_exptl_absorpt_correction_T_min 0.6913
_exptl_absorpt_correction_type multi-scan
_exptl_absorpt_process_details
'SADABS-2016/2 (Bruker,2016/2) was used for absorption correction. wR2(int) was 0.0659 before and 0.0613 after correction. The Ratio of minimum to maximum transmission is 0.9270. The \l/2 correction factor is Not present.'
_exptl_crystal_colour 'clear yellowish yellow'
_exptl_crystal_colour_lustre clear
_exptl_crystal_colour_modifier yellowish
_exptl_crystal_colour_primary yellow
_exptl_crystal_density_diffrn 1.524
_exptl_crystal_description block
_exptl_crystal_F_000 704
_exptl_crystal_recrystallization_method 'Re-crystallisation from solvent'
_exptl_crystal_size_max 0.2
_exptl_crystal_size_mid 0.15
_exptl_crystal_size_min 0.1
_refine_diff_density_max 0.223
_refine_diff_density_min -0.244
_refine_diff_density_rms 0.042
_refine_ls_abs_structure_details
;
 Flack x determined using 355 quotients [(I+)-(I-)]/[(I+)+(I-)]
 (Parsons, Flack and Wagner, Acta Cryst. B69 (2013) 249-259).
;
_refine_ls_abs_structure_Flack 0.7(6)
_refine_ls_extinction_method none
_refine_ls_goodness_of_fit_ref 1.080
_refine_ls_hydrogen_treatment constr
_refine_ls_matrix_type full
_refine_ls_number_parameters 67
_refine_ls_number_reflns 1006
_refine_ls_number_restraints 1
_refine_ls_restrained_S_all 1.080
_refine_ls_R_factor_all 0.0544
_refine_ls_R_factor_gt 0.0394
_refine_ls_shift/su_max 0.000
_refine_ls_shift/su_mean 0.000
_refine_ls_structure_factor_coef Fsqd
_refine_ls_weighting_details 'w=1/[\s^2^(Fo^2^)+(0.0490P)^2^+0.4910P] where P=(Fo^2^+2Fc^2^)/3'
_refine_ls_weighting_scheme calc
_refine_ls_wR_factor_gt 0.0875
_refine_ls_wR_factor_ref 0.0942
_reflns_Friedel_coverage 0.870
_reflns_Friedel_fraction_full 1.000
_reflns_Friedel_fraction_max 0.947
_reflns_number_gt 855
_reflns_number_total 1006
_reflns_threshold_expression 'I > 2\s(I)'
_cod_data_source_file c7ta09968a2.cif
_cod_data_source_block TI-3Q
_cod_original_cell_volume 1500.72(13)
_cod_database_code 7236668
_shelx_shelxl_version_number 2014/7
_shelx_space_group_comment
;
The symmetry employed for this shelxl refinement is uniquely defined
by the following loop, which should always be used as a source of
symmetry information in preference to the above space-group names.
They are only intended as comments.
;
_olex2_refinement_description
;
1. Fixed Uiso
 At 1.2 times of:
  All C(H) groups
2.a Ternary CH refined with riding coordinates:
 C4(H4)
2.b Aromatic/amide H refined with riding coordinates:
 C1(H1), C7(H7)
;
_olex2_submission_special_instructions 'No special instructions were received'

loop_
_space_group_symop_operation_xyz
'x, y, z'
'-x+1/2, -y+1/2, z+1/2'
'-y, x+1/2, z+1/4'
'y+1/2, -x, z+3/4'
'x, -y, z'
'-x+1/2, y+1/2, z+1/2'
'-y, -x+1/2, z+1/4'
'y+1/2, x, z+3/4'
'x+1/2, y+1/2, z+1/2'
'-x+1, -y+1, z+1'
'-y+1/2, x+1, z+3/4'
'y+1, -x+1/2, z+5/4'
'x+1/2, -y+1/2, z+1/2'
'-x+1, y+1, z+1'
'-y+1/2, -x+1, z+3/4'
'y+1, x+1/2, z+5/4'

loop_
_atom_site_label
_atom_site_type_symbol
_atom_site_fract_x
_atom_site_fract_y
_atom_site_fract_z
_atom_site_U_iso_or_equiv
_atom_site_adp_type
_atom_site_occupancy
_atom_site_site_symmetry_order
_atom_site_calc_flag
_atom_site_refinement_flags_posn
_atom_site_refinement_flags_adp
_atom_site_refinement_flags_occupancy
O001 O 0.5000 0.7461(2) 0.3639(2) 0.0422(7) Uani 1 2 d S T P
O002 O 0.69719(18) 0.74414(17) 0.69559(18) 0.0508(6) Uani 1 1 d . . .
C1 C 0.5000 0.5614(4) 0.2685(4) 0.0588(13) Uani 1 2 d S T P
H1 H 0.5000 0.6027 0.2046 0.071 Uiso 1 2 calc RS T P
C2 C 0.5000 0.6336(3) 0.3654(3) 0.0316(8) Uani 1 2 d S T P
C3 C 0.5000 0.5616(3) 0.4635(3) 0.0249(7) Uani 1 2 d S T P
C4 C 0.5000 0.6196(3) 0.5723(3) 0.0252(7) Uani 1 2 d S T P
H4 H 0.5000 0.7099 0.5722 0.030 Uiso 1 2 calc RS T P
C5 C 0.6105(2) 0.5617(2) 0.62773(18) 0.0257(5) Uani 1 1 d . . .
C6 C 0.7047(2) 0.6333(2) 0.68427(19) 0.0333(6) Uani 1 1 d . . .
C7 C 0.8063(3) 0.5610(3) 0.7314(2) 0.0498(8) Uani 1 1 d . . .
H7 H 0.8721 0.6026 0.7619 0.060 Uiso 1 1 calc R . .

loop_
_atom_site_aniso_label
_atom_site_aniso_U_11
_atom_site_aniso_U_22
_atom_site_aniso_U_33
_atom_site_aniso_U_23
_atom_site_aniso_U_13
_atom_site_aniso_U_12
O001 0.0387(15) 0.0405(16) 0.0475(14) 0.0191(13) 0.000 0.000
O002 0.0679(13) 0.0268(9) 0.0578(14) -0.0068(9) -0.0194(12) -0.0064(9)
C1 0.082(4) 0.068(3) 0.0259(18) 0.0081(19) 0.000 0.000
C2 0.0215(17) 0.041(2) 0.0323(18) 0.0121(17) 0.000 0.000
C3 0.0194(14) 0.0300(15) 0.0251(15) 0.0011(14) 0.000 0.000
C4 0.0282(18) 0.0190(15) 0.0286(15) 0.0021(12) 0.000 0.000
C5 0.0305(12) 0.0230(10) 0.0235(10) -0.0001(9) -0.0029(9) -0.0009(9)
C6 0.0413(14) 0.0286(12) 0.0300(13) -0.0015(11) -0.0065(11) -0.0052(11)
C7 0.0481(18) 0.0436(15) 0.0576(19) -0.0016(13) -0.0274(15) -0.0070(13)

loop_
_atom_type_symbol
_atom_type_description
_atom_type_scat_dispersion_real
_atom_type_scat_dispersion_imag
_atom_type_scat_source
C C 0.0033 0.0016 'International Tables Vol C Tables 4.2.6.8 and 6.1.1.4'
H H 0.0000 0.0000 'International Tables Vol C Tables 4.2.6.8 and 6.1.1.4'
O O 0.0106 0.0060 'International Tables Vol C Tables 4.2.6.8 and 6.1.1.4'

loop_
_geom_angle_atom_site_label_1
_geom_angle_atom_site_label_2
_geom_angle_atom_site_label_3
_geom_angle
_geom_angle_site_symmetry_1
_geom_angle_site_symmetry_3
C1 C1 H1 118.8 10_554 .
C1 C1 C2 122.4(2) 10_554 .
C2 C1 H1 118.8 . .
O001 C2 C1 121.5(4) . .
O001 C2 C3 122.9(3) . .
C1 C2 C3 115.6(3) . .
C2 C3 C4 123.6(3) . .
C3 C3 C2 121.98(19) 10_554 .
C3 C3 C4 114.41(17) 10_554 .
C3 C4 H4 114.3 . .
C3 C4 C5 104.57(19) . 14_544
C3 C4 C5 104.57(19) . .
C5 C4 H4 114.3 14_544 .
C5 C4 H4 114.3 . .
C5 C4 C5 103.5(3) 14_544 .
C5 C5 C4 114.30(15) 5_565 .
C5 C5 C6 121.86(12) 5_565 .
C6 C5 C4 123.7(2) . .
O002 C6 C5 122.3(2) . .
O002 C6 C7 121.8(2) . .
C5 C6 C7 115.8(2) . .
C6 C7 H7 119.0 . .
C7 C7 C6 122.00(15) 5_565 .
C7 C7 H7 119.0 5_565 .

loop_
_geom_bond_atom_site_label_1
_geom_bond_atom_site_label_2
_geom_bond_distance
_geom_bond_site_symmetry_2
O001 C2 1.220(4) .
O002 C6 1.214(3) .
C1 C1 1.332(10) 10_554
C1 H1 0.9300 .
C1 C2 1.463(6) .
C2 C3 1.475(5) .
C3 C3 1.337(6) 10_554
C3 C4 1.522(5) .
C4 H4 0.9800 .
C4 C5 1.528(3) 14_544
C4 C5 1.528(3) .
C5 C5 1.338(4) 5_565
C5 C6 1.472(3) .
C6 C7 1.480(4) .
C7 C7 1.324(6) 5_565
C7 H7 0.9300 .
